data_4077020
loop_
_publ_author_name
'Kozlowski, Marisa C.'
'Li, Xiaolin'
'Carroll, Patrick J.'
'Xu, Zhenrong'

_publ_section_title
;
 Copper(II) Complexes of Novel 1,5-Diaza-cis-decalin Diamine
 Ligands:&#x00A0; An Investigation of Structure and Reactivity
;
_journal_issue 21
_journal_name_full Organometallics
_journal_page_first 4513
_journal_paper_doi 10.1021/om020425p
_journal_volume 21
_journal_year 2002
_chemical_formula_sum 'C8 H19 Cl Cu N2 O2'
_chemical_formula_weight 274.24
_space_group_IT_number 146
_symmetry_cell_setting trigonal
_symmetry_Int_Tables_number 146
_symmetry_space_group_name_Hall 'R 3'
_symmetry_space_group_name_H-M 'R 3 :H'
_atom_sites_solution_hydrogens geom
_atom_sites_solution_primary direct
_atom_sites_solution_secondary difmap
_audit_creation_method SHELXL
_cell_angle_alpha 90.00
_cell_angle_beta 90.00
_cell_angle_gamma 120.00
_cell_formula_units_Z 18
_cell_length_a 20.776(3)
_cell_length_b 20.776(3)
_cell_length_c 13.728(2)
_cell_measurement_temperature 143(2)
_cell_volume 5131.7(13)
_computing_structure_refinement 'SHELXL-93 (Sheldrick, 1993)'
_computing_structure_solution 'SIR92 (Altomare, 1993)'
_diffrn_ambient_temperature 143(2)
_diffrn_measurement_device 'CCD area detector'
_diffrn_measurement_device_type 'Rigaku Mercury'
_diffrn_measurement_method 'phi oscillations'
_diffrn_radiation_monochromator graphite
_diffrn_radiation_source 'rotating anode'
_diffrn_radiation_type MoK\a
_diffrn_radiation_wavelength 0.71069
_diffrn_reflns_av_R_equivalents 0.0235
_diffrn_reflns_av_sigmaI/netI 0.0283
_diffrn_reflns_limit_h_max 21
_diffrn_reflns_limit_h_min -26
_diffrn_reflns_limit_k_max 25
_diffrn_reflns_limit_k_min -25
_diffrn_reflns_limit_l_max 17
_diffrn_reflns_limit_l_min -13
_diffrn_reflns_number 11653
_diffrn_reflns_theta_max 27.48
_diffrn_reflns_theta_min 2.71
_exptl_absorpt_coefficient_mu 2.128
_exptl_absorpt_correction_type none
_exptl_crystal_density_diffrn 1.597
_exptl_crystal_F_000 2574
_exptl_crystal_size_max 0.32
_exptl_crystal_size_mid 0.20
_exptl_crystal_size_min 0.06
_refine_diff_density_max 0.317
_refine_diff_density_min -0.358
_refine_diff_density_rms 0.060
_refine_ls_abs_structure_details 'Flack H D (1983), Acta Cryst. A39, 876-881'
_refine_ls_abs_structure_Flack 0.009(10)
_refine_ls_extinction_method none
_refine_ls_goodness_of_fit_all 1.039
_refine_ls_goodness_of_fit_obs 1.046
_refine_ls_matrix_type full
_refine_ls_number_parameters 253
_refine_ls_number_reflns 4500
_refine_ls_number_restraints 1
_refine_ls_restrained_S_all 1.039
_refine_ls_restrained_S_obs 1.046
_refine_ls_R_factor_all 0.0280
_refine_ls_R_factor_obs 0.0251
_refine_ls_shift/esd_max -0.014
_refine_ls_shift/esd_mean 0.000
_refine_ls_structure_factor_coef Fsqd
_refine_ls_weighting_details 'w=1/[\s^2^(Fo^2^)+(0.0167P)^2^+13.6429P] where P=(Fo^2^+2Fc^2^)/3'
_refine_ls_weighting_scheme calc
_refine_ls_wR_factor_all 0.0530
_refine_ls_wR_factor_obs 0.0520
_reflns_number_observed 4287
_reflns_number_total 4500
_reflns_observed_criterion >2sigma(I)
_cod_data_source_file om020425p.cif
_cod_data_source_block '[(1)Cu(OH)]3Cl3-UP845'
_cod_depositor_comments
;
The following automatic conversions were performed:

'_refine_ls_weighting_scheme' value 'calc
w=1/[\s^2^(Fo^2^)+(0.0167P)^2^+13.6429P] where P=(Fo^2^+2Fc^2^)/3'
was changed to 'calc'. New tag '_refine_ls_weighting_details' was
created. The value of the new tag was set to
'w=1/[\s^2^(Fo^2^)+(0.0167P)^2^+13.6429P] where P=(Fo^2^+2Fc^2^)/3'.

Automatic conversion script
Id: cif_fix_values 3143 2015-03-26 13:38:13Z robertas 
;
_cod_original_sg_symbol_H-M 'R 3        '
_cod_database_code 4077020

loop_
_symmetry_equiv_pos_as_xyz
'x, y, z'
'-y, x-y, z'
'-x+y, -x, z'
'x+2/3, y+1/3, z+1/3'
'-y+2/3, x-y+1/3, z+1/3'
'-x+y+2/3, -x+1/3, z+1/3'
'x+1/3, y+2/3, z+2/3'
'-y+1/3, x-y+2/3, z+2/3'
'-x+y+1/3, -x+2/3, z+2/3'

loop_
_atom_site_aniso_label
_atom_site_aniso_U_11
_atom_site_aniso_U_22
_atom_site_aniso_U_33
_atom_site_aniso_U_23
_atom_site_aniso_U_13
_atom_site_aniso_U_12
Cu1 0.0115(2) 0.0130(2) 0.0148(2) -0.00133(14) -0.00017(14) 0.0063(2)
N1 0.0150(12) 0.0162(12) 0.0269(15) -0.0007(11) 0.0023(11) 0.0057(10)
N10 0.0192(13) 0.0216(13) 0.029(2) -0.0070(11) 0.0011(11) 0.0105(11)
C2 0.024(2) 0.032(2) 0.033(2) -0.0093(15) -0.0096(14) 0.014(2)
C3 0.032(2) 0.044(2) 0.038(2) 0.007(2) -0.013(2) 0.023(2)
C4 0.034(2) 0.030(2) 0.067(3) -0.003(2) -0.011(2) 0.023(2)
C5 0.022(2) 0.029(2) 0.037(2) -0.0119(15) 0.0035(14) 0.016(2)
C6 0.021(2) 0.033(2) 0.033(2) 0.000(2) 0.0127(14) 0.013(2)
C7 0.051(2) 0.050(2) 0.027(2) 0.007(2) 0.018(2) 0.022(2)
C8 0.058(3) 0.059(3) 0.013(2) -0.007(2) -0.008(2) 0.033(2)
C9 0.036(2) 0.044(2) 0.030(2) -0.017(2) -0.0060(15) 0.022(2)
O11 0.0128(10) 0.0134(9) 0.0291(12) -0.0010(8) -0.0005(8) 0.0069(8)
Cu2 0.0105(2) 0.0110(2) 0.0141(2) -0.00071(14) 0.00000(14) 0.0055(2)
N12 0.0141(12) 0.0132(12) 0.0266(14) -0.0037(11) -0.0029(11) 0.0064(10)
N21 0.0183(12) 0.0129(11) 0.0200(13) -0.0015(10) -0.0042(10) 0.0087(10)
C13 0.0156(15) 0.028(2) 0.032(2) 0.0033(14) 0.0061(13) 0.0103(14)
C14 0.020(2) 0.033(2) 0.029(2) -0.0047(15) 0.0048(13) 0.016(2)
C15 0.023(2) 0.027(2) 0.044(2) -0.0072(15) -0.002(2) 0.0175(15)
C16 0.0187(15) 0.0196(15) 0.030(2) -0.0028(13) -0.0088(13) 0.0133(13)
C17 0.0167(15) 0.021(2) 0.029(2) -0.0029(13) -0.0102(13) 0.0092(13)
C18 0.036(2) 0.025(2) 0.021(2) -0.0065(13) -0.0107(14) 0.0137(15)
C19 0.036(2) 0.027(2) 0.015(2) 0.0003(13) 0.0009(13) 0.0147(15)
C20 0.023(2) 0.0220(15) 0.020(2) 0.0045(12) -0.0016(12) 0.0097(13)
O22 0.0120(10) 0.0113(9) 0.0255(11) 0.0029(8) 0.0034(8) 0.0067(8)
Cl1 0.0221(4) 0.0173(4) 0.0360(4) -0.0001(3) -0.0053(3) 0.0078(3)
Cl2 0.0252(4) 0.0169(3) 0.0267(4) -0.0030(3) -0.0017(3) 0.0101(3)
O23 0.040(2) 0.052(2) 0.051(2) 0.0188(14) 0.0041(13) 0.0219(14)
O24 0.066(2) 0.052(2) 0.040(2) 0.0157(13) 0.0142(14) 0.046(2)

loop_
_atom_site_label
_atom_site_type_symbol
_atom_site_fract_x
_atom_site_fract_y
_atom_site_fract_z
_atom_site_U_iso_or_equiv
_atom_site_thermal_displace_type
_atom_site_occupancy
_atom_site_calc_flag
_atom_site_refinement_flags
Cu1 Cu 0.23803(2) 0.67041(2) 0.37495(2) 0.01303(9) Uani 1 d .
N1 N 0.12769(14) 0.60152(14) 0.3938(2) 0.0203(6) Uani 1 d .
H1 H 0.11802(14) 0.55454(14) 0.4066(2) 0.027 Uiso 1 calc R
N10 N 0.21905(14) 0.74355(14) 0.4509(2) 0.0230(6) Uani 1 d .
H10 H 0.24254(14) 0.78942(14) 0.4229(2) 0.031 Uiso 1 calc R
C2 C 0.0892(2) 0.6026(2) 0.3045(3) 0.0298(7) Uani 1 d .
H2A H 0.0359(2) 0.5769(2) 0.3158(3) 0.040 Uiso 1 calc R
H2B H 0.0992(2) 0.5772(2) 0.2526(3) 0.040 Uiso 1 calc R
C3 C 0.1155(2) 0.6817(2) 0.2751(3) 0.0362(9) Uani 1 d .
H3A H 0.0862(2) 0.6824(2) 0.2205(3) 0.048 Uiso 1 calc R
H3B H 0.1670(2) 0.7052(2) 0.2546(3) 0.048 Uiso 1 calc R
C4 C 0.1082(2) 0.7250(2) 0.3604(3) 0.0405(10) Uani 1 d .
H4A H 0.1352(2) 0.7776(2) 0.3449(3) 0.054 Uiso 1 calc R
H4B H 0.0563(2) 0.7103(2) 0.3684(3) 0.054 Uiso 1 calc R
C5 C 0.1371(2) 0.7129(2) 0.4550(3) 0.0276(7) Uani 1 d .
H5 H 0.1252(2) 0.7368(2) 0.5081(3) 0.037 Uiso 1 calc R
C6 C 0.1051(2) 0.6311(2) 0.4776(3) 0.0291(8) Uani 1 d .
H6 H 0.0508(2) 0.6064(2) 0.4810(3) 0.039 Uiso 1 calc R
C7 C 0.1361(2) 0.6200(2) 0.5739(3) 0.0438(9) Uani 1 d .
H7A H 0.1132(2) 0.6315(2) 0.6275(3) 0.058 Uiso 1 calc R
H7B H 0.1221(2) 0.5681(2) 0.5796(3) 0.058 Uiso 1 calc R
C8 C 0.2202(2) 0.6673(2) 0.5838(3) 0.0415(9) Uani 1 d .
H8A H 0.2341(2) 0.6679(2) 0.6514(3) 0.055 Uiso 1 calc R
H8B H 0.2436(2) 0.6454(2) 0.5455(3) 0.055 Uiso 1 calc R
C9 C 0.2477(2) 0.7453(2) 0.5503(3) 0.0356(8) Uani 1 d .
H9A H 0.2306(2) 0.7701(2) 0.5944(3) 0.047 Uiso 1 calc R
H9B H 0.3016(2) 0.7727(2) 0.5498(3) 0.047 Uiso 1 calc R
O11 O 0.25463(10) 0.59071(10) 0.33815(15) 0.0183(4) Uani 1 d .
Cu2 Cu 0.09392(2) 0.99437(2) 0.20737(2) 0.01177(8) Uani 1 d .
N12 N 0.20335(13) 1.06300(13) 0.2372(2) 0.0182(5) Uani 1 d .
H12 H 0.21148(13) 1.10803(13) 0.2581(2) 0.024 Uiso 1 calc R
N21 N 0.11106(13) 0.91635(12) 0.2720(2) 0.0167(5) Uani 1 d .
H21 H 0.08859(13) 0.87308(12) 0.2377(2) 0.022 Uiso 1 calc R
C13 C 0.2460(2) 1.0712(2) 0.1455(2) 0.0255(7) Uani 1 d .
H13A H 0.2988(2) 1.0958(2) 0.1596(2) 0.034 Uiso 1 calc R
H13B H 0.2375(2) 1.1013(2) 0.0988(2) 0.034 Uiso 1 calc R
C14 C 0.2203(2) 0.9949(2) 0.1036(2) 0.0264(7) Uani 1 d .
H14A H 0.2512(2) 0.9993(2) 0.0481(2) 0.035 Uiso 1 calc R
H14B H 0.1695(2) 0.9738(2) 0.0808(2) 0.035 Uiso 1 calc R
C15 C 0.2244(2) 0.9433(2) 0.1790(3) 0.0296(8) Uani 1 d .
H15A H 0.2760(2) 0.9565(2) 0.1874(3) 0.039 Uiso 1 calc R
H15B H 0.1976(2) 0.8927(2) 0.1546(3) 0.039 Uiso 1 calc R
C16 C 0.1925(2) 0.9460(2) 0.2781(2) 0.0211(6) Uani 1 d .
H16 H 0.2030(2) 0.9174(2) 0.3258(2) 0.028 Uiso 1 calc R
C17 C 0.2235(2) 1.0259(2) 0.3143(2) 0.0221(6) Uani 1 d .
H17 H 0.2777(2) 1.0501(2) 0.3194(2) 0.029 Uiso 1 calc R
C18 C 0.1909(2) 1.0277(2) 0.4134(2) 0.0283(7) Uani 1 d .
H18A H 0.2057(2) 1.0788(2) 0.4291(2) 0.038 Uiso 1 calc R
H18B H 0.2118(2) 1.0099(2) 0.4627(2) 0.038 Uiso 1 calc R
C19 C 0.1058(2) 0.9806(2) 0.4175(2) 0.0265(7) Uani 1 d .
H19A H 0.0896(2) 0.9741(2) 0.4849(2) 0.035 Uiso 1 calc R
H19B H 0.0843(2) 1.0064(2) 0.3838(2) 0.035 Uiso 1 calc R
C20 C 0.0786(2) 0.9055(2) 0.3712(2) 0.0226(6) Uani 1 d .
H20A H 0.0935(2) 0.8763(2) 0.4104(2) 0.030 Uiso 1 calc R
H20B H 0.0248(2) 0.8790(2) 0.3671(2) 0.030 Uiso 1 calc R
O22 O 0.07916(10) 1.07461(10) 0.16923(15) 0.0159(4) Uani 1 d .
Cl1 Cl 0.09320(4) 0.43303(4) 0.36675(6) 0.0261(2) Uani 1 d .
Cl2 Cl 0.00452(4) 0.76608(4) 0.15432(6) 0.0231(2) Uani 1 d .
O23 O 0.11173(15) 0.3344(2) 0.5264(2) 0.0481(7) Uani 1 d .
O24 O -0.0822(2) 0.7094(2) 0.3541(2) 0.0454(7) Uani 1 d .
H11 H 0.2087 0.5525 0.3377 0.050 Uiso 1 d .
H22 H 0.1172 1.1211 0.1591 0.050 Uiso 1 d .
H23A H 0.0932 0.3590 0.4972 0.050 Uiso 1 d .
H23B H 0.1345 0.3581 0.5785 0.050 Uiso 1 d .
H24A H -0.0550 0.7267 0.3042 0.050 Uiso 1 d .
H24B H -0.0743 0.6766 0.3824 0.050 Uiso 1 d .

loop_
_atom_type_symbol
_atom_type_description
_atom_type_scat_dispersion_real
_atom_type_scat_dispersion_imag
_atom_type_scat_source
C C 0.0033 0.0016 'International Tables Vol C Tables 4.2.6.8 and 6.1.1.4'
H H 0.0000 0.0000 'International Tables Vol C Tables 4.2.6.8 and 6.1.1.4'
N N 0.0061 0.0033 'International Tables Vol C Tables 4.2.6.8 and 6.1.1.4'
O O 0.0106 0.0060 'International Tables Vol C Tables 4.2.6.8 and 6.1.1.4'
Cu Cu 0.3201 1.2651 'International Tables Vol C Tables 4.2.6.8 and 6.1.1.4'
Cl Cl 0.1484 0.1585 'International Tables Vol C Tables 4.2.6.8 and 6.1.1.4'

loop_
_geom_angle_atom_site_label_1
_geom_angle_atom_site_label_2
_geom_angle_atom_site_label_3
_geom_angle
_geom_angle_site_symmetry_1
_geom_angle_site_symmetry_3
O11 Cu1 O11 93.17(11) 3_565 .
O11 Cu1 N1 168.26(10) 3_565 .
O11 Cu1 N1 93.00(9) . .
O11 Cu1 N10 93.00(9) 3_565 .
O11 Cu1 N10 164.38(10) . .
N1 Cu1 N10 83.60(10) . .
C2 N1 C6 110.6(3) . .
C2 N1 Cu1 108.4(2) . .
C6 N1 Cu1 106.7(2) . .
C9 N10 C5 109.5(3) . .
C9 N10 Cu1 105.4(2) . .
C5 N10 Cu1 107.9(2) . .
N1 C2 C3 109.7(3) . .
C2 C3 C4 110.4(3) . .
C5 C4 C3 113.5(3) . .
N10 C5 C4 111.2(3) . .
N10 C5 C6 104.7(3) . .
C4 C5 C6 112.1(3) . .
N1 C6 C5 104.7(3) . .
N1 C6 C7 111.2(3) . .
C5 C6 C7 111.2(3) . .
C8 C7 C6 114.3(3) . .
C9 C8 C7 111.4(3) . .
N10 C9 C8 109.0(3) . .
Cu1 O11 Cu1 131.82(11) 2_665 .
Cu1 O11 H11 115.1(2) 2_665 .
Cu1 O11 H11 101.38(14) . .
O22 Cu2 O22 92.72(11) . 3_465
O22 Cu2 N21 169.88(10) . .
O22 Cu2 N21 91.52(9) 3_465 .
O22 Cu2 N12 93.11(9) . .
O22 Cu2 N12 171.54(9) 3_465 .
N21 Cu2 N12 83.74(10) . .
C17 N12 C13 110.7(2) . .
C17 N12 Cu2 106.6(2) . .
C13 N12 Cu2 107.5(2) . .
C17 N12 H12 110.6(2) . .
C13 N12 H12 110.6(2) . .
Cu2 N12 H12 110.64(7) . .
C16 N21 C20 110.3(2) . .
C16 N21 Cu2 108.2(2) . .
C20 N21 Cu2 105.9(2) . .
N12 C13 C14 108.8(3) . .
C13 C14 C15 111.4(3) . .
C14 C15 C16 113.6(3) . .
N21 C16 C15 111.1(3) . .
N21 C16 C17 104.0(2) . .
C15 C16 C17 112.0(3) . .
N12 C17 C18 112.2(2) . .
N12 C17 C16 104.8(2) . .
C18 C17 C16 111.4(3) . .
C17 C18 C19 113.6(3) . .
C20 C19 C18 111.1(3) . .
N21 C20 C19 108.8(2) . .
Cu2 O22 Cu2 131.17(10) . 2_675
Cu2 O22 H22 122.63(15) . .
Cu2 O22 H22 98.20(13) 2_675 .
H23A O23 H23B 108.7(3) . .
H24A O24 H24B 110.4(3) . .

loop_
_geom_bond_atom_site_label_1
_geom_bond_atom_site_label_2
_geom_bond_distance
_geom_bond_site_symmetry_2
Cu1 O11 1.912(2) 3_565
Cu1 O11 1.920(2) .
Cu1 N1 2.022(3) .
Cu1 N10 2.037(2) .
N1 C2 1.471(4) .
N1 C6 1.486(4) .
N10 C9 1.482(4) .
N10 C5 1.491(4) .
C2 C3 1.503(5) .
C3 C4 1.529(5) .
C4 C5 1.504(5) .
C5 C6 1.516(5) .
C6 C7 1.537(5) .
C7 C8 1.522(5) .
C8 C9 1.497(5) .
O11 Cu1 1.912(2) 2_665
O11 H11 0.885(2) .
Cu2 O22 1.913(2) .
Cu2 O22 1.915(2) 3_465
Cu2 N21 2.029(2) .
Cu2 N12 2.032(2) .
N12 C17 1.488(4) .
N12 C13 1.499(4) .
N21 C16 1.485(4) .
N21 C20 1.486(4) .
C13 C14 1.511(5) .
C14 C15 1.524(5) .
C15 C16 1.527(5) .
C16 C17 1.532(4) .
C17 C18 1.528(5) .
C18 C19 1.536(5) .
C19 C20 1.510(4) .
O22 Cu2 1.915(2) 2_675
O22 H22 0.902(2) .
O23 H23A 0.876(3) .
O23 H23B 0.864(3) .
O24 H24A 0.845(3) .
O24 H24B 0.868(2) .
